data_4104635
loop_
_publ_author_name
'Ting Yang'
'Alessandro Ferrali'
'Filippo Sladojevich'
'Leonie Campbell'
'Darren J. Dixon'

_publ_section_title
;
 Br\/onsted Base/Lewis Acid Cooperative Catalysis in the Enantioselective
 Conia-Ene Reaction
;
_journal_name_full 'Journal of the American Chemical Society'
_journal_page_first 9140
_journal_page_last 9141
_journal_paper_doi 10.1021/ja9004859
_journal_volume 131
_journal_year 2009
_chemical_absolute_configuration ad
_chemical_formula_sum 'C15 H15 Br N2 O3 S'
_chemical_formula_weight 383.26
_space_group_IT_number 4
_symmetry_cell_setting monoclinic
_symmetry_space_group_name_Hall 'P 2yb'
_symmetry_space_group_name_H-M 'P 1 21 1'
_atom_sites_solution_hydrogens geom
_atom_sites_solution_primary direct
_atom_sites_solution_secondary difmap
_audit_creation_method SHELXL-97
_cell_angle_alpha 90.00
_cell_angle_beta 101.954(4)
_cell_angle_gamma 90.00
_cell_formula_units_Z 4
_cell_length_a 9.5181(17)
_cell_length_b 8.1566(16)
_cell_length_c 20.525(4)
_cell_measurement_reflns_used 783
_cell_measurement_temperature 100(2)
_cell_measurement_theta_max 23.39
_cell_measurement_theta_min 2.21
_cell_volume 1558.9(5)
_computing_cell_refinement 'Bruker SMART'
_computing_data_collection 'Bruker SMART'
_computing_data_reduction 'Bruker SAINT'
_computing_molecular_graphics 'Bruker SHELXTL'
_computing_publication_material 'Bruker SHELXTL'
_computing_structure_refinement 'SHELXL-97 (Sheldrick, 1997)'
_computing_structure_solution 'SHELXS-97 (Sheldrick, 1990)'
_diffrn_ambient_temperature 100(2)
_diffrn_measured_fraction_theta_full 0.991
_diffrn_measured_fraction_theta_max 0.991
_diffrn_measurement_device_type 'CCD area detector'
_diffrn_measurement_method 'phi and omega scans'
_diffrn_radiation_monochromator graphite
_diffrn_radiation_source 'fine-focus sealed tube'
_diffrn_radiation_type MoK\a
_diffrn_radiation_wavelength 0.71073
_diffrn_reflns_av_R_equivalents 0.0265
_diffrn_reflns_av_sigmaI/netI 0.0832
_diffrn_reflns_limit_h_max 7
_diffrn_reflns_limit_h_min -11
_diffrn_reflns_limit_k_max 10
_diffrn_reflns_limit_k_min -9
_diffrn_reflns_limit_l_max 25
_diffrn_reflns_limit_l_min -23
_diffrn_reflns_number 9112
_diffrn_reflns_theta_full 26.45
_diffrn_reflns_theta_max 26.45
_diffrn_reflns_theta_min 2.03
_exptl_absorpt_coefficient_mu 2.784
_exptl_absorpt_correction_T_max 1.000
_exptl_absorpt_correction_T_min 0.567
_exptl_absorpt_correction_type multi-scan
_exptl_absorpt_process_details SADABS
_exptl_crystal_colour colourless
_exptl_crystal_density_diffrn 1.633
_exptl_crystal_description plate
_exptl_crystal_F_000 776
_exptl_crystal_size_max 0.30
_exptl_crystal_size_mid 0.30
_exptl_crystal_size_min 0.10
_refine_diff_density_max 0.656
_refine_diff_density_min -0.319
_refine_diff_density_rms 0.072
_refine_ls_abs_structure_details 'Flack H D (1983), Acta Cryst. A39, 876-881'
_refine_ls_abs_structure_Flack 0.010(7)
_refine_ls_extinction_method none
_refine_ls_goodness_of_fit_ref 0.895
_refine_ls_hydrogen_treatment constr
_refine_ls_matrix_type full
_refine_ls_number_parameters 399
_refine_ls_number_reflns 6134
_refine_ls_number_restraints 1
_refine_ls_restrained_S_all 0.894
_refine_ls_R_factor_all 0.0511
_refine_ls_R_factor_gt 0.0384
_refine_ls_shift/su_max 0.000
_refine_ls_shift/su_mean 0.000
_refine_ls_structure_factor_coef Fsqd
_refine_ls_weighting_details 'calc w=1/[\s^2^(Fo^2^)+(0.0000P)^2^+0.0000P] where P=(Fo^2^+2Fc^2^)/3'
_refine_ls_weighting_scheme calc
_refine_ls_wR_factor_gt 0.0695
_refine_ls_wR_factor_ref 0.0730
_reflns_number_gt 5024
_reflns_number_total 6134
_reflns_threshold_expression >2sigma(I)
_cod_data_source_file ja9004859_si_002.cif
_cod_data_source_block z:\s3015\work\s3015abs
_cod_database_code 4104635

loop_
_symmetry_equiv_pos_as_xyz
'x, y, z'
'-x, y+1/2, -z'

loop_
_atom_site_label
_atom_site_type_symbol
_atom_site_fract_x
_atom_site_fract_y
_atom_site_fract_z
_atom_site_U_iso_or_equiv
_atom_site_adp_type
_atom_site_occupancy
_atom_site_symmetry_multiplicity
_atom_site_calc_flag
_atom_site_refinement_flags
Br1 Br 0.12337(5) -0.13800(7) 0.97509(2) 0.04242(16) Uani 1 1 d .
S1 S -0.21180(11) -0.08817(13) 0.67257(6) 0.0218(3) Uani 1 1 d .
O1 O -0.2151(3) -0.2452(4) 0.64166(15) 0.0283(8) Uani 1 1 d .
O2 O -0.3367(3) 0.0087(4) 0.66807(15) 0.0266(8) Uani 1 1 d .
O3 O 0.0605(3) -0.1722(3) 0.61149(14) 0.0222(7) Uani 1 1 d .
N1 N -0.0978(3) 0.0234(4) 0.63742(17) 0.0193(8) Uani 1 1 d .
N2 N -0.0914(4) 0.1940(4) 0.65241(18) 0.0215(9) Uani 1 1 d .
C1 C 0.0207(4) 0.2499(5) 0.6343(2) 0.0176(10) Uani 1 1 d .
C2 C 0.1002(4) 0.1236(5) 0.60280(19) 0.0152(9) Uani 1 1 d .
C3 C 0.0250(4) -0.0332(5) 0.61678(19) 0.0171(9) Uani 1 1 d .
C4 C 0.0600(5) 0.4267(5) 0.6422(2) 0.0236(11) Uani 1 1 d .
H4A H -0.0168 0.4870 0.6570 0.035 Uiso 1 1 calc R
H4B H 0.0730 0.4709 0.5995 0.035 Uiso 1 1 calc R
H4C H 0.1496 0.4385 0.6754 0.035 Uiso 1 1 calc R
C5 C 0.2637(4) 0.1098(5) 0.6266(2) 0.0168(9) Uani 1 1 d .
C6 C 0.3297(4) 0.0800(6) 0.56726(18) 0.0201(9) Uani 1 1 d .
H6A H 0.3967 -0.0141 0.5754 0.024 Uiso 1 1 calc R
H6B H 0.3831 0.1781 0.5575 0.024 Uiso 1 1 calc R
C7 C 0.2041(4) 0.0435(6) 0.50944(19) 0.0219(9) Uani 1 1 d .
H7A H 0.2261 0.0780 0.4664 0.026 Uiso 1 1 calc R
H7B H 0.1800 -0.0748 0.5073 0.026 Uiso 1 1 calc R
C8 C 0.0833(4) 0.1448(6) 0.52644(19) 0.0213(10) Uani 1 1 d .
H8A H -0.0113 0.1037 0.5025 0.026 Uiso 1 1 calc R
H8B H 0.0928 0.2614 0.5147 0.026 Uiso 1 1 calc R
C9 C 0.3288(4) 0.1234(5) 0.6888(2) 0.0280(11) Uani 1 1 d .
H9A H 0.4304 0.1144 0.7009 0.034 Uiso 1 1 calc R
H9B H 0.2747 0.1424 0.7222 0.034 Uiso 1 1 calc R
C10 C -0.1224(4) -0.1033(5) 0.75553(19) 0.0170(9) Uani 1 1 d .
C11 C -0.0064(4) -0.2111(5) 0.7731(2) 0.0260(11) Uani 1 1 d .
H11 H 0.0214 -0.2781 0.7401 0.031 Uiso 1 1 calc R
C12 C 0.0670(4) -0.2199(6) 0.8377(2) 0.0270(11) Uani 1 1 d .
H12 H 0.1489 -0.2887 0.8495 0.032 Uiso 1 1 calc R
C13 C 0.0205(4) -0.1270(6) 0.8857(2) 0.0275(11) Uani 1 1 d .
C14 C -0.0948(4) -0.0212(5) 0.8694(2) 0.0234(10) Uani 1 1 d .
H14 H -0.1240 0.0424 0.9030 0.028 Uiso 1 1 calc R
C15 C -0.1676(4) -0.0084(5) 0.8038(2) 0.0207(10) Uani 1 1 d .
H15 H -0.2470 0.0640 0.7919 0.025 Uiso 1 1 calc R
Br2 Br 0.64873(4) 1.05775(5) 0.48719(2) 0.02846(12) Uani 1 1 d .
S2 S 0.32971(11) 1.00925(12) 0.18212(6) 0.0209(3) Uani 1 1 d .
O4 O 0.2014(3) 0.9155(4) 0.17652(15) 0.0285(8) Uani 1 1 d .
O5 O 0.3294(3) 1.1631(4) 0.14983(14) 0.0267(8) Uani 1 1 d .
O6 O 0.6269(3) 1.0757(4) 0.14309(13) 0.0268(7) Uani 1 1 d .
N3 N 0.4423(3) 0.8912(4) 0.14976(16) 0.0194(8) Uani 1 1 d .
N4 N 0.4349(4) 0.7176(4) 0.15754(17) 0.0183(8) Uani 1 1 d .
C16 C 0.5478(4) 0.6570(5) 0.1424(2) 0.0178(10) Uani 1 1 d .
C17 C 0.6458(4) 0.7794(5) 0.1212(2) 0.0172(9) Uani 1 1 d .
C18 C 0.5783(4) 0.9391(5) 0.1387(2) 0.0185(10) Uani 1 1 d .
C19 C 0.5726(5) 0.4774(6) 0.1439(2) 0.0260(12) Uani 1 1 d .
H19A H 0.6498 0.4498 0.1819 0.039 Uiso 1 1 calc R
H19B H 0.5999 0.4431 0.1025 0.039 Uiso 1 1 calc R
H19C H 0.4843 0.4206 0.1484 0.039 Uiso 1 1 calc R
C20 C 0.6348(5) 0.7738(5) 0.0455(2) 0.0248(10) Uani 1 1 d .
C21 C 0.7718(5) 0.8380(9) 0.0309(2) 0.0560(17) Uani 1 1 d .
H21A H 0.7567 0.9486 0.0108 0.067 Uiso 1 1 calc R
H21B H 0.8070 0.7645 -0.0006 0.067 Uiso 1 1 calc R
C22 C 0.8793(4) 0.8455(6) 0.0963(2) 0.0390(12) Uani 1 1 d .
H22A H 0.9069 0.9606 0.1077 0.047 Uiso 1 1 calc R
H22B H 0.9668 0.7830 0.0932 0.047 Uiso 1 1 calc R
C23 C 0.8077(4) 0.7706(6) 0.1496(2) 0.0284(11) Uani 1 1 d .
H23A H 0.8330 0.8336 0.1917 0.034 Uiso 1 1 calc R
H23B H 0.8386 0.6555 0.1586 0.034 Uiso 1 1 calc R
C24 C 0.5284(5) 0.7163(6) 0.0031(2) 0.0391(13) Uani 1 1 d .
H24A H 0.5323 0.7118 -0.0428 0.047 Uiso 1 1 calc R
H24B H 0.4455 0.6783 0.0174 0.047 Uiso 1 1 calc R
C25 C 0.4132(4) 1.0281(5) 0.2666(2) 0.0198(10) Uani 1 1 d .
C26 C 0.5231(4) 1.1392(5) 0.2846(2) 0.0205(10) Uani 1 1 d .
H26 H 0.5504 1.2082 0.2521 0.025 Uiso 1 1 calc R
C27 C 0.5941(4) 1.1496(5) 0.3510(2) 0.0221(10) Uani 1 1 d .
H27 H 0.6699 1.2259 0.3646 0.027 Uiso 1 1 calc R
C28 C 0.5512(4) 1.0460(6) 0.39646(19) 0.0195(9) Uani 1 1 d .
C29 C 0.4394(4) 0.9358(5) 0.3787(2) 0.0214(10) Uani 1 1 d .
H29 H 0.4107 0.8683 0.4113 0.026 Uiso 1 1 calc R
C30 C 0.3703(4) 0.9258(5) 0.3125(2) 0.0201(10) Uani 1 1 d .
H30 H 0.2945 0.8495 0.2988 0.024 Uiso 1 1 calc R

loop_
_atom_site_aniso_label
_atom_site_aniso_U_11
_atom_site_aniso_U_22
_atom_site_aniso_U_33
_atom_site_aniso_U_23
_atom_site_aniso_U_13
_atom_site_aniso_U_12
Br1 0.0313(3) 0.0644(4) 0.0318(3) 0.0072(3) 0.0070(2) -0.0032(3)
S1 0.0185(6) 0.0192(6) 0.0299(6) -0.0006(5) 0.0102(5) -0.0045(5)
O1 0.0298(18) 0.0205(17) 0.0380(19) -0.0051(15) 0.0146(15) -0.0108(13)
O2 0.0153(15) 0.0292(19) 0.0369(18) 0.0000(15) 0.0094(13) -0.0006(13)
O3 0.0237(16) 0.0125(15) 0.0326(17) -0.0015(13) 0.0110(13) 0.0001(12)
N1 0.0177(18) 0.015(2) 0.0271(19) -0.0031(16) 0.0095(15) -0.0031(14)
N2 0.024(2) 0.0122(19) 0.029(2) -0.0039(17) 0.0089(17) -0.0001(15)
C1 0.020(2) 0.015(2) 0.018(2) 0.0040(19) 0.0040(19) 0.0027(18)
C2 0.013(2) 0.015(2) 0.017(2) 0.0014(18) 0.0031(17) 0.0005(16)
C3 0.017(2) 0.020(2) 0.014(2) -0.0007(18) 0.0020(17) -0.0021(18)
C4 0.026(2) 0.019(2) 0.028(3) -0.004(2) 0.010(2) -0.0040(19)
C5 0.015(2) 0.011(2) 0.025(2) 0.0018(17) 0.0053(18) -0.0013(16)
C6 0.016(2) 0.017(2) 0.029(2) 0.004(2) 0.0091(17) 0.0035(18)
C7 0.025(2) 0.021(2) 0.022(2) 0.002(2) 0.0105(17) 0.003(2)
C8 0.020(2) 0.026(3) 0.018(2) 0.001(2) 0.0046(18) 0.0014(19)
C9 0.019(2) 0.041(3) 0.024(2) 0.002(2) 0.0058(19) 0.0021(19)
C10 0.018(2) 0.009(2) 0.027(2) 0.0001(18) 0.0097(18) 0.0005(17)
C11 0.024(2) 0.020(3) 0.038(3) -0.002(2) 0.016(2) -0.0009(19)
C12 0.018(2) 0.024(3) 0.041(3) 0.006(2) 0.009(2) 0.0046(19)
C13 0.025(2) 0.031(3) 0.027(2) 0.001(2) 0.0075(19) -0.011(2)
C14 0.027(2) 0.018(2) 0.030(3) -0.006(2) 0.016(2) -0.0043(19)
C15 0.020(2) 0.015(2) 0.032(3) 0.001(2) 0.0156(19) -0.0014(18)
Br2 0.0275(2) 0.0340(3) 0.0243(2) -0.0018(2) 0.00635(19) 0.0011(2)
S2 0.0175(5) 0.0179(6) 0.0269(6) -0.0007(5) 0.0040(5) 0.0020(4)
O4 0.0148(15) 0.035(2) 0.0362(18) -0.0048(15) 0.0068(13) 0.0015(14)
O5 0.0342(18) 0.0175(17) 0.0278(17) 0.0015(14) 0.0051(14) 0.0078(13)
O6 0.0260(16) 0.0185(17) 0.0389(18) -0.0022(15) 0.0134(13) -0.0104(14)
N3 0.0223(19) 0.0109(18) 0.0270(19) -0.0039(16) 0.0097(15) -0.0012(15)
N4 0.0200(19) 0.0124(18) 0.024(2) 0.0004(16) 0.0088(16) -0.0048(15)
C16 0.016(2) 0.019(2) 0.018(2) -0.0007(19) 0.0025(19) -0.0022(18)
C17 0.020(2) 0.011(2) 0.023(2) -0.0058(18) 0.0081(18) 0.0001(17)
C18 0.020(2) 0.018(2) 0.018(2) 0.0001(18) 0.0049(18) -0.0040(18)
C19 0.033(3) 0.012(2) 0.033(3) -0.002(2) 0.007(2) -0.0016(19)
C20 0.027(3) 0.020(2) 0.028(2) -0.002(2) 0.008(2) -0.0004(19)
C21 0.050(3) 0.085(5) 0.042(3) -0.007(3) 0.028(3) -0.029(4)
C22 0.024(2) 0.033(3) 0.062(3) -0.003(3) 0.014(2) -0.003(2)
C23 0.026(3) 0.024(3) 0.037(3) -0.010(2) 0.012(2) 0.0001(19)
C24 0.046(3) 0.045(3) 0.028(3) 0.007(2) 0.009(2) -0.003(3)
C25 0.016(2) 0.019(3) 0.026(2) -0.003(2) 0.0077(18) 0.0031(18)
C26 0.023(2) 0.017(2) 0.024(2) 0.002(2) 0.010(2) 0.0006(19)
C27 0.019(2) 0.020(2) 0.029(3) -0.002(2) 0.009(2) -0.0017(19)
C28 0.018(2) 0.017(2) 0.025(2) -0.002(2) 0.0070(17) 0.007(2)
C29 0.020(2) 0.020(2) 0.026(2) 0.0015(19) 0.0101(19) 0.0076(19)
C30 0.016(2) 0.014(2) 0.032(3) -0.003(2) 0.0087(19) -0.0012(17)

loop_
_atom_type_symbol
_atom_type_description
_atom_type_scat_dispersion_real
_atom_type_scat_dispersion_imag
_atom_type_scat_source
C C 0.0033 0.0016 'International Tables Vol C Tables 4.2.6.8 and 6.1.1.4'
H H 0.0000 0.0000 'International Tables Vol C Tables 4.2.6.8 and 6.1.1.4'
N N 0.0061 0.0033 'International Tables Vol C Tables 4.2.6.8 and 6.1.1.4'
O O 0.0106 0.0060 'International Tables Vol C Tables 4.2.6.8 and 6.1.1.4'
S S 0.1246 0.1234 'International Tables Vol C Tables 4.2.6.8 and 6.1.1.4'
Br Br -0.2901 2.4595 'International Tables Vol C Tables 4.2.6.8 and 6.1.1.4'

loop_
_geom_angle_atom_site_label_1
_geom_angle_atom_site_label_2
_geom_angle_atom_site_label_3
_geom_angle
O2 S1 O1 122.11(18)
O2 S1 N1 106.07(18)
O1 S1 N1 104.54(18)
O2 S1 C10 109.68(19)
O1 S1 C10 109.40(19)
N1 S1 C10 103.23(18)
C3 N1 N2 112.8(3)
C3 N1 S1 127.0(3)
N2 N1 S1 115.9(3)
C1 N2 N1 106.6(3)
N2 C1 C4 121.1(4)
N2 C1 C2 113.8(4)
C4 C1 C2 125.0(4)
C1 C2 C3 101.4(3)
C1 C2 C5 118.7(3)
C3 C2 C5 111.3(3)
C1 C2 C8 113.7(3)
C3 C2 C8 109.2(3)
C5 C2 C8 102.5(3)
O3 C3 N1 127.6(4)
O3 C3 C2 128.9(4)
N1 C3 C2 103.5(3)
C1 C4 H4A 109.5
C1 C4 H4B 109.5
H4A C4 H4B 109.5
C1 C4 H4C 109.5
H4A C4 H4C 109.5
H4B C4 H4C 109.5
C9 C5 C6 127.9(4)
C9 C5 C2 123.4(4)
C6 C5 C2 108.7(3)
C5 C6 C7 105.7(3)
C5 C6 H6A 110.6
C7 C6 H6A 110.6
C5 C6 H6B 110.6
C7 C6 H6B 110.6
H6A C6 H6B 108.7
C8 C7 C6 102.9(3)
C8 C7 H7A 111.2
C6 C7 H7A 111.2
C8 C7 H7B 111.2
C6 C7 H7B 111.2
H7A C7 H7B 109.1
C7 C8 C2 104.3(3)
C7 C8 H8A 110.9
C2 C8 H8A 110.9
C7 C8 H8B 110.9
C2 C8 H8B 110.9
H8A C8 H8B 108.9
C5 C9 H9A 120.0
C5 C9 H9B 120.0
H9A C9 H9B 120.0
C15 C10 C11 120.6(4)
C15 C10 S1 119.7(3)
C11 C10 S1 119.7(3)
C12 C11 C10 120.0(4)
C12 C11 H11 120.0
C10 C11 H11 120.0
C11 C12 C13 119.1(4)
C11 C12 H12 120.4
C13 C12 H12 120.4
C14 C13 C12 121.6(4)
C14 C13 Br1 119.3(4)
C12 C13 Br1 119.1(3)
C13 C14 C15 119.7(4)
C13 C14 H14 120.2
C15 C14 H14 120.2
C14 C15 C10 118.9(4)
C14 C15 H15 120.5
C10 C15 H15 120.5
O5 S2 O4 121.21(18)
O5 S2 N3 105.20(18)
O4 S2 N3 105.52(18)
O5 S2 C25 109.86(19)
O4 S2 C25 109.34(19)
N3 S2 C25 104.22(17)
C18 N3 N4 111.1(3)
C18 N3 S2 125.9(3)
N4 N3 S2 118.3(3)
C16 N4 N3 107.0(3)
N4 C16 C19 121.0(4)
N4 C16 C17 114.8(4)
C19 C16 C17 124.1(4)
C16 C17 C18 100.5(3)
C16 C17 C23 119.8(4)
C18 C17 C23 112.9(3)
C16 C17 C20 111.1(3)
C18 C17 C20 108.6(3)
C23 C17 C20 103.7(3)
O6 C18 N3 126.5(4)
O6 C18 C17 129.3(4)
N3 C18 C17 104.2(3)
C16 C19 H19A 109.5
C16 C19 H19B 109.5
H19A C19 H19B 109.5
C16 C19 H19C 109.5
H19A C19 H19C 109.5
H19B C19 H19C 109.5
C24 C20 C21 126.4(4)
C24 C20 C17 125.3(4)
C21 C20 C17 108.3(3)
C20 C21 C22 107.2(4)
C20 C21 H21A 110.3
C22 C21 H21A 110.3
C20 C21 H21B 110.3
C22 C21 H21B 110.3
H21A C21 H21B 108.5
C21 C22 C23 107.4(4)
C21 C22 H22A 110.2
C23 C22 H22A 110.2
C21 C22 H22B 110.2
C23 C22 H22B 110.2
H22A C22 H22B 108.5
C22 C23 C17 105.7(4)
C22 C23 H23A 110.6
C17 C23 H23A 110.6
C22 C23 H23B 110.6
C17 C23 H23B 110.6
H23A C23 H23B 108.7
C20 C24 H24A 120.0
C20 C24 H24B 120.0
H24A C24 H24B 120.0
C26 C25 C30 122.0(4)
C26 C25 S2 119.1(3)
C30 C25 S2 118.9(3)
C25 C26 C27 119.4(4)
C25 C26 H26 120.3
C27 C26 H26 120.3
C28 C27 C26 118.2(4)
C28 C27 H27 120.9
C26 C27 H27 120.9
C27 C28 C29 122.5(4)
C27 C28 Br2 118.5(3)
C29 C28 Br2 118.9(3)
C28 C29 C30 118.7(4)
C28 C29 H29 120.6
C30 C29 H29 120.6
C29 C30 C25 119.1(4)
C29 C30 H30 120.5
C25 C30 H30 120.5

loop_
_geom_bond_atom_site_label_1
_geom_bond_atom_site_label_2
_geom_bond_distance
Br1 C13 1.895(4)
S1 O2 1.415(3)
S1 O1 1.426(3)
S1 N1 1.688(3)
S1 C10 1.743(4)
O3 C3 1.194(5)
N1 C3 1.401(5)
N1 N2 1.423(5)
N2 C1 1.285(5)
C1 C4 1.490(6)
C1 C2 1.501(6)
C2 C3 1.522(5)
C2 C5 1.535(5)
C2 C8 1.552(5)
C4 H4A 0.9800
C4 H4B 0.9800
C4 H4C 0.9800
C5 C9 1.304(5)
C5 C6 1.502(5)
C6 C7 1.529(5)
C6 H6A 0.9900
C6 H6B 0.9900
C7 C8 1.515(5)
C7 H7A 0.9900
C7 H7B 0.9900
C8 H8A 0.9900
C8 H8B 0.9900
C9 H9A 0.9500
C9 H9B 0.9500
C10 C15 1.394(5)
C10 C11 1.399(5)
C11 C12 1.367(6)
C11 H11 0.9500
C12 C13 1.386(6)
C12 H12 0.9500
C13 C14 1.382(6)
C14 C15 1.384(6)
C14 H14 0.9500
C15 H15 0.9500
Br2 C28 1.903(4)
S2 O5 1.419(3)
S2 O4 1.425(3)
S2 N3 1.677(3)
S2 C25 1.758(4)
O6 C18 1.203(5)
N3 C18 1.414(5)
N3 N4 1.429(5)
N4 C16 1.278(5)
C16 C19 1.483(6)
C16 C17 1.491(6)
C17 C18 1.528(5)
C17 C23 1.532(6)
C17 C20 1.536(6)
C19 H19A 0.9800
C19 H19B 0.9800
C19 H19C 0.9800
C20 C24 1.280(6)
C20 C21 1.492(6)
C21 C22 1.511(6)
C21 H21A 0.9900
C21 H21B 0.9900
C22 C23 1.532(6)
C22 H22A 0.9900
C22 H22B 0.9900
C23 H23A 0.9900
C23 H23B 0.9900
C24 H24A 0.9500
C24 H24B 0.9500
C25 C26 1.376(6)
C25 C30 1.382(6)
C26 C27 1.391(5)
C26 H26 0.9500
C27 C28 1.382(6)
C27 H27 0.9500
C28 C29 1.383(6)
C29 C30 1.384(5)
C29 H29 0.9500
C30 H30 0.9500

loop_
_geom_torsion_atom_site_label_1
_geom_torsion_atom_site_label_2
_geom_torsion_atom_site_label_3
_geom_torsion_atom_site_label_4
_geom_torsion
O2 S1 N1 C3 -164.6(3)
O1 S1 N1 C3 -34.4(4)
C10 S1 N1 C3 80.1(3)
O2 S1 N1 N2 40.7(3)
O1 S1 N1 N2 170.9(3)
C10 S1 N1 N2 -74.6(3)
C3 N1 N2 C1 7.8(5)
S1 N1 N2 C1 166.0(3)
N1 N2 C1 C4 179.4(4)
N1 N2 C1 C2 1.9(5)
N2 C1 C2 C3 -9.6(4)
C4 C1 C2 C3 173.0(4)
N2 C1 C2 C5 -131.9(4)
C4 C1 C2 C5 50.7(6)
N2 C1 C2 C8 107.4(4)
C4 C1 C2 C8 -70.0(5)
N2 N1 C3 O3 166.7(4)
S1 N1 C3 O3 11.4(6)
N2 N1 C3 C2 -13.4(4)
S1 N1 C3 C2 -168.8(3)
C1 C2 C3 O3 -167.2(4)
C5 C2 C3 O3 -40.0(6)
C8 C2 C3 O3 72.5(5)
C1 C2 C3 N1 13.0(4)
C5 C2 C3 N1 140.2(3)
C8 C2 C3 N1 -107.3(3)
C1 C2 C5 C9 39.5(6)
C3 C2 C5 C9 -77.6(5)
C8 C2 C5 C9 165.7(4)
C1 C2 C5 C6 -140.3(4)
C3 C2 C5 C6 102.6(4)
C8 C2 C5 C6 -14.1(4)
C9 C5 C6 C7 169.8(4)
C2 C5 C6 C7 -10.5(4)
C5 C6 C7 C8 31.4(4)
C6 C7 C8 C2 -40.5(4)
C1 C2 C8 C7 163.1(4)
C3 C2 C8 C7 -84.5(4)
C5 C2 C8 C7 33.6(4)
O2 S1 C10 C15 -8.3(4)
O1 S1 C10 C15 -144.7(3)
N1 S1 C10 C15 104.4(3)
O2 S1 C10 C11 171.5(3)
O1 S1 C10 C11 35.1(4)
N1 S1 C10 C11 -75.8(4)
C15 C10 C11 C12 -2.3(6)
S1 C10 C11 C12 178.0(3)
C10 C11 C12 C13 3.2(7)
C11 C12 C13 C14 -2.5(7)
C11 C12 C13 Br1 -179.5(3)
C12 C13 C14 C15 0.9(7)
Br1 C13 C14 C15 177.8(3)
C13 C14 C15 C10 0.1(6)
C11 C10 C15 C14 0.6(6)
S1 C10 C15 C14 -179.6(3)
O5 S2 N3 C18 44.3(4)
O4 S2 N3 C18 173.5(3)
C25 S2 N3 C18 -71.3(3)
O5 S2 N3 N4 -162.3(3)
O4 S2 N3 N4 -33.0(3)
C25 S2 N3 N4 82.1(3)
C18 N3 N4 C16 -9.2(4)
S2 N3 N4 C16 -166.4(3)
N3 N4 C16 C19 -178.8(4)
N3 N4 C16 C17 -1.1(5)
N4 C16 C17 C18 9.7(5)
C19 C16 C17 C18 -172.7(4)
N4 C16 C17 C23 133.9(4)
C19 C16 C17 C23 -48.5(6)
N4 C16 C17 C20 -105.2(4)
C19 C16 C17 C20 72.5(5)
N4 N3 C18 O6 -164.6(4)
S2 N3 C18 O6 -9.6(6)
N4 N3 C18 C17 14.9(4)
S2 N3 C18 C17 169.9(3)
C16 C17 C18 O6 165.5(4)
C23 C17 C18 O6 36.6(6)
C20 C17 C18 O6 -77.8(5)
C16 C17 C18 N3 -14.0(4)
C23 C17 C18 N3 -142.8(3)
C20 C17 C18 N3 102.7(4)
C16 C17 C20 C24 21.5(6)
C18 C17 C20 C24 -88.2(5)
C23 C17 C20 C24 151.5(5)
C16 C17 C20 C21 -155.5(4)
C18 C17 C20 C21 94.8(5)
C23 C17 C20 C21 -25.5(5)
C24 C20 C21 C22 -163.8(5)
C17 C20 C21 C22 13.1(6)
C20 C21 C22 C23 4.7(6)
C21 C22 C23 C17 -20.6(5)
C16 C17 C23 C22 152.3(4)
C18 C17 C23 C22 -89.7(4)
C20 C17 C23 C22 27.7(4)
O5 S2 C25 C26 -32.3(4)
O4 S2 C25 C26 -167.6(3)
N3 S2 C25 C26 79.9(4)
O5 S2 C25 C30 150.4(3)
O4 S2 C25 C30 15.1(4)
N3 S2 C25 C30 -97.3(3)
C30 C25 C26 C27 0.0(6)
S2 C25 C26 C27 -177.1(3)
C25 C26 C27 C28 0.4(6)
C26 C27 C28 C29 -1.3(6)
C26 C27 C28 Br2 179.4(3)
C27 C28 C29 C30 1.8(7)
Br2 C28 C29 C30 -179.0(3)
C28 C29 C30 C25 -1.3(6)
C26 C25 C30 C29 0.4(6)
S2 C25 C30 C29 177.5(3)
